data_2212864
loop_
_publ_author_name
'Guo, Huan-Mei'
'Jian, Fang-Fang'
'Wang, Lei'
'Li, Li-Min'
'Wu, Qian'

_publ_section_title
;
 3-(4-Bromophenyl)-5-(2-chlorophenyl)-1-phenyl-2-pyrazoline
;
_journal_issue 4
_journal_name_full 'Acta Crystallographica Section E'
_journal_page_first o1908
_journal_page_last o1909
_journal_paper_doi 10.1107/S160053680700013X
_journal_volume 63
_journal_year 2007
_chemical_formula_moiety 'C21 H16 Br Cl N2'
_chemical_formula_sum 'C21 H16 Br Cl N2'
_chemical_formula_weight 411.72
_chemical_name_systematic
;
 ?
;
_space_group_IT_number 2
_symmetry_cell_setting triclinic
_symmetry_space_group_name_Hall '-P 1'
_symmetry_space_group_name_H-M 'P -1'
_atom_sites_solution_hydrogens geom
_atom_sites_solution_primary direct
_atom_sites_solution_secondary difmap
_audit_creation_method SHELXL-97
_cell_angle_alpha 89.64(3)
_cell_angle_beta 80.73(3)
_cell_angle_gamma 81.73(3)
_cell_formula_units_Z 2
_cell_length_a 8.4440(17)
_cell_length_b 9.4810(19)
_cell_length_c 11.780(2)
_cell_measurement_reflns_used 25
_cell_measurement_temperature 295(2)
_cell_measurement_theta_max 14
_cell_measurement_theta_min 4
_cell_volume 920.9(3)
_computing_cell_refinement 'CAD-4 Software'
_computing_data_collection 'CAD-4 Software (Enraf--Nonius, 1989)'
_computing_data_reduction 'NRCVAX (Gabe <i>et al.</i>,  1989)'
_computing_molecular_graphics 'SHELXTL/PC (Sheldrick, 1990)'
_computing_publication_material 'WinGX (Farrugia, 1999)'
_computing_structure_refinement 'SHELXL97 (Sheldrick, 1997)'
_computing_structure_solution 'SHELXS97 (Sheldrick, 1997)'
_diffrn_ambient_temperature 295(2)
_diffrn_measured_fraction_theta_full 0.998
_diffrn_measured_fraction_theta_max 0.998
_diffrn_measurement_device_type 'Enraf--Nonius CAD-4 diffractometer'
_diffrn_measurement_method 'omega scans'
_diffrn_radiation_monochromator graphite
_diffrn_radiation_source 'fine-focus sealed tube'
_diffrn_radiation_type MoK\a
_diffrn_radiation_wavelength 0.71073
_diffrn_reflns_av_R_equivalents 0.0308
_diffrn_reflns_av_sigmaI/netI 0.0417
_diffrn_reflns_limit_h_max 10
_diffrn_reflns_limit_h_min 0
_diffrn_reflns_limit_k_max 11
_diffrn_reflns_limit_k_min -11
_diffrn_reflns_limit_l_max 14
_diffrn_reflns_limit_l_min -14
_diffrn_reflns_number 4260
_diffrn_reflns_theta_full 26.97
_diffrn_reflns_theta_max 26.97
_diffrn_reflns_theta_min 1.75
_diffrn_standards_decay_% 0
_diffrn_standards_interval_count 100
_diffrn_standards_number 3
_exptl_absorpt_coefficient_mu 2.382
_exptl_absorpt_correction_type none
_exptl_crystal_colour yellow
_exptl_crystal_density_diffrn 1.485
_exptl_crystal_density_method 'not measured'
_exptl_crystal_description block
_exptl_crystal_F_000 416
_exptl_crystal_size_max 0.25
_exptl_crystal_size_mid 0.20
_exptl_crystal_size_min 0.18
_refine_diff_density_max 0.322
_refine_diff_density_min -0.486
_refine_ls_extinction_coef 0.126(5)
_refine_ls_extinction_expression Fc^*^=kFc[1+0.001xFc^2^\l^3^/sin(2\q)]^-1/4^
_refine_ls_extinction_method SHELXL
_refine_ls_goodness_of_fit_ref 1.041
_refine_ls_hydrogen_treatment constr
_refine_ls_matrix_type full
_refine_ls_number_parameters 227
_refine_ls_number_reflns 3986
_refine_ls_number_restraints 0
_refine_ls_restrained_S_all 1.041
_refine_ls_R_factor_all 0.0838
_refine_ls_R_factor_gt 0.0410
_refine_ls_shift/su_max 0.001
_refine_ls_shift/su_mean 0.000
_refine_ls_structure_factor_coef Fsqd
_refine_ls_weighting_details 'calc w=1/[\s^2^(Fo^2^)+(0.0499P)^2^+0.3580P] where P=(Fo^2^+2Fc^2^)/3'
_refine_ls_weighting_scheme calc
_refine_ls_wR_factor_gt 0.0916
_refine_ls_wR_factor_ref 0.1083
_reflns_number_gt 2624
_reflns_number_total 3986
_reflns_threshold_expression >2sigma(I)
_cod_data_source_file fl2090.cif
_cod_data_source_block I
_cod_database_code 2212864
_cod_database_fobs_code 2212864

loop_
_symmetry_equiv_pos_as_xyz
'x, y, z'
'-x, -y, -z'

loop_
_atom_site_type_symbol
_atom_site_label
_atom_site_fract_x
_atom_site_fract_y
_atom_site_fract_z
_atom_site_U_iso_or_equiv
_atom_site_adp_type
_atom_site_calc_flag
_atom_site_refinement_flags
_atom_site_occupancy
Br Br1 -0.58746(4) 1.32813(4) 0.64385(4) 0.0713(2) Uani d . 1
Cl Cl1 0.25816(13) 0.39250(10) 0.33899(10) 0.0775(3) Uani d . 1
N N1 0.1281(3) 0.8247(2) 0.2096(2) 0.0490(6) Uani d . 1
N N2 0.0105(3) 0.9374(2) 0.2509(2) 0.0437(6) Uani d . 1
C C1 -0.2491(4) 0.9743(3) 0.5328(3) 0.0471(7) Uani d . 1
H H1A -0.2090 0.8891 0.5645 0.057 Uiso calc R 1
C C2 -0.3677(4) 1.0701(3) 0.5993(3) 0.0521(8) Uani d . 1
H H2B -0.4071 1.0493 0.6750 0.063 Uiso calc R 1
C C3 -0.4261(3) 1.1965(3) 0.5514(3) 0.0486(7) Uani d . 1
C C4 -0.3721(4) 1.2286(3) 0.4390(3) 0.0522(8) Uani d . 1
H H4A -0.4140 1.3135 0.4077 0.063 Uiso calc R 1
C C5 -0.2542(4) 1.1322(3) 0.3732(3) 0.0473(7) Uani d . 1
H H5A -0.2174 1.1528 0.2970 0.057 Uiso calc R 1
C C6 -0.1897(3) 1.0044(3) 0.4196(2) 0.0407(6) Uani d . 1
C C7 -0.0594(3) 0.9051(3) 0.3512(2) 0.0394(6) Uani d . 1
C C8 0.0113(4) 0.7622(3) 0.3925(2) 0.0439(7) Uani d . 1
H H8A -0.0724 0.7034 0.4175 0.053 Uiso calc R 1
H H8B 0.0710 0.7730 0.4550 0.053 Uiso calc R 1
C C9 0.1251(3) 0.6992(3) 0.2836(2) 0.0419(7) Uani d . 1
H H9A 0.2337 0.6661 0.3013 0.050 Uiso calc R 1
C C10 0.0600(3) 0.5788(3) 0.2297(2) 0.0406(6) Uani d . 1
C C11 -0.0605(4) 0.6071(3) 0.1621(3) 0.0518(8) Uani d . 1
H H11A -0.0959 0.7010 0.1447 0.062 Uiso calc R 1
C C12 -0.1294(4) 0.4982(4) 0.1197(3) 0.0627(9) Uani d . 1
H H12A -0.2116 0.5197 0.0758 0.075 Uiso calc R 1
C C13 -0.0763(5) 0.3581(4) 0.1427(3) 0.0671(10) Uani d . 1
H H13A -0.1222 0.2852 0.1140 0.080 Uiso calc R 1
C C14 0.0444(5) 0.3263(4) 0.2080(3) 0.0621(9) Uani d . 1
H H14A 0.0822 0.2320 0.2226 0.075 Uiso calc R 1
C C15 0.1091(4) 0.4367(3) 0.2519(3) 0.0466(7) Uani d . 1
C C16 0.2317(3) 0.8334(3) 0.1058(2) 0.0414(7) Uani d . 1
C C17 0.2139(4) 0.9517(3) 0.0359(3) 0.0502(8) Uani d . 1
H H17A 0.1314 1.0270 0.0582 0.060 Uiso calc R 1
C C18 0.3182(5) 0.9573(4) -0.0665(3) 0.0646(9) Uani d . 1
H H18A 0.3054 1.0368 -0.1126 0.077 Uiso calc R 1
C C19 0.4420(4) 0.8459(4) -0.1014(3) 0.0670(10) Uani d . 1
H H19A 0.5117 0.8503 -0.1706 0.080 Uiso calc R 1
C C20 0.4603(4) 0.7293(4) -0.0325(3) 0.0621(9) Uani d . 1
H H20A 0.5437 0.6548 -0.0555 0.075 Uiso calc R 1
C C21 0.3572(4) 0.7204(3) 0.0703(3) 0.0540(8) Uani d . 1
H H21A 0.3706 0.6404 0.1157 0.065 Uiso calc R 1

loop_
_atom_site_aniso_label
_atom_site_aniso_U_11
_atom_site_aniso_U_22
_atom_site_aniso_U_33
_atom_site_aniso_U_12
_atom_site_aniso_U_13
_atom_site_aniso_U_23
Br1 0.0493(2) 0.0783(3) 0.0806(3) 0.00068(16) -0.00063(16) -0.0292(2)
Cl1 0.0850(7) 0.0541(5) 0.1018(8) -0.0106(5) -0.0412(6) 0.0235(5)
N1 0.0575(15) 0.0348(13) 0.0493(16) -0.0054(11) 0.0066(12) 0.0010(11)
N2 0.0461(13) 0.0358(13) 0.0472(16) -0.0065(10) -0.0009(11) -0.0033(11)
C1 0.0578(17) 0.0381(16) 0.0448(18) -0.0107(13) -0.0029(14) 0.0009(13)
C2 0.0576(18) 0.056(2) 0.0413(18) -0.0188(15) 0.0051(14) -0.0051(15)
C3 0.0396(14) 0.0521(18) 0.053(2) -0.0092(13) -0.0029(13) -0.0113(15)
C4 0.0480(16) 0.0475(18) 0.060(2) -0.0010(13) -0.0112(15) 0.0004(15)
C5 0.0478(16) 0.0525(18) 0.0418(17) -0.0088(14) -0.0063(13) 0.0029(14)
C6 0.0441(15) 0.0396(15) 0.0394(16) -0.0111(12) -0.0052(12) -0.0046(12)
C7 0.0446(15) 0.0356(15) 0.0398(17) -0.0112(11) -0.0074(13) -0.0008(12)
C8 0.0538(16) 0.0385(15) 0.0402(17) -0.0118(12) -0.0054(13) -0.0016(13)
C9 0.0446(15) 0.0370(15) 0.0444(17) -0.0077(12) -0.0059(13) 0.0000(13)
C10 0.0420(14) 0.0399(15) 0.0382(16) -0.0077(12) 0.0003(12) -0.0047(12)
C11 0.0520(17) 0.0546(19) 0.0472(18) -0.0041(14) -0.0064(14) -0.0053(15)
C12 0.060(2) 0.084(3) 0.049(2) -0.0201(18) -0.0116(16) -0.0085(18)
C13 0.084(3) 0.069(3) 0.055(2) -0.040(2) -0.0039(19) -0.0146(19)
C14 0.081(2) 0.0431(18) 0.062(2) -0.0196(16) -0.0023(19) -0.0036(16)
C15 0.0511(16) 0.0421(17) 0.0459(18) -0.0091(13) -0.0036(13) 0.0007(13)
C16 0.0437(15) 0.0404(15) 0.0413(17) -0.0125(12) -0.0044(12) -0.0039(13)
C17 0.0595(18) 0.0463(18) 0.0444(18) -0.0114(14) -0.0033(15) -0.0030(14)
C18 0.078(2) 0.063(2) 0.052(2) -0.0157(18) -0.0030(18) 0.0079(17)
C19 0.063(2) 0.083(3) 0.051(2) -0.0135(19) 0.0085(17) 0.0005(19)
C20 0.0517(18) 0.069(2) 0.059(2) -0.0028(16) 0.0041(16) -0.0047(19)
C21 0.0533(18) 0.0538(19) 0.052(2) -0.0052(14) -0.0018(15) 0.0045(15)

loop_
_atom_type_symbol
_atom_type_description
_atom_type_scat_dispersion_real
_atom_type_scat_dispersion_imag
_atom_type_scat_source
C C 0.0033 0.0016 'International Tables Vol C Tables 4.2.6.8 and 6.1.1.4'
H H 0.0000 0.0000 'International Tables Vol C Tables 4.2.6.8 and 6.1.1.4'
N N 0.0061 0.0033 'International Tables Vol C Tables 4.2.6.8 and 6.1.1.4'
Cl Cl 0.1484 0.1585 'International Tables Vol C Tables 4.2.6.8 and 6.1.1.4'
Br Br -0.2901 2.4595 'International Tables Vol C Tables 4.2.6.8 and 6.1.1.4'

loop_
_geom_angle_atom_site_label_1
_geom_angle_atom_site_label_2
_geom_angle_atom_site_label_3
_geom_angle
_geom_angle_publ_flag
N2 N1 C16 121.1(2) ?
N2 N1 C9 113.0(2) ?
C16 N1 C9 125.8(2) yes
C7 N2 N1 108.3(2) ?
C6 C1 C2 120.8(3) ?
C6 C1 H1A 119.6 ?
C2 C1 H1A 119.6 ?
C3 C2 C1 119.1(3) ?
C3 C2 H2B 120.5 ?
C1 C2 H2B 120.5 ?
C4 C3 C2 121.6(3) ?
C4 C3 Br1 119.6(2) ?
C2 C3 Br1 118.8(2) ?
C3 C4 C5 118.9(3) ?
C3 C4 H4A 120.6 ?
C5 C4 H4A 120.6 ?
C4 C5 C6 121.1(3) ?
C4 C5 H5A 119.5 ?
C6 C5 H5A 119.5 ?
C1 C6 C5 118.5(3) ?
C1 C6 C7 120.5(3) ?
C5 C6 C7 121.0(3) ?
N2 C7 C6 121.8(3) ?
N2 C7 C8 113.7(2) ?
C6 C7 C8 124.4(3) ?
C7 C8 C9 101.9(2) ?
C7 C8 H8A 111.4 ?
C9 C8 H8A 111.4 ?
C7 C8 H8B 111.4 ?
C9 C8 H8B 111.4 ?
H8A C8 H8B 109.2 ?
N1 C9 C10 112.1(2) ?
N1 C9 C8 101.4(2) ?
C10 C9 C8 112.2(2) ?
N1 C9 H9A 110.3 ?
C10 C9 H9A 110.3 ?
C8 C9 H9A 110.3 ?
C11 C10 C15 116.8(3) ?
C11 C10 C9 121.0(3) ?
C15 C10 C9 122.1(3) ?
C10 C11 C12 121.4(3) ?
C10 C11 H11A 119.3 ?
C12 C11 H11A 119.3 ?
C13 C12 C11 120.1(3) ?
C13 C12 H12A 119.9 ?
C11 C12 H12A 119.9 ?
C14 C13 C12 120.0(3) ?
C14 C13 H13A 120.0 ?
C12 C13 H13A 120.0 ?
C13 C14 C15 119.1(3) ?
C13 C14 H14A 120.5 ?
C15 C14 H14A 120.5 ?
C14 C15 C10 122.6(3) ?
C14 C15 Cl1 117.9(3) ?
C10 C15 Cl1 119.5(2) ?
C17 C16 N1 121.4(3) ?
C17 C16 C21 119.0(3) ?
N1 C16 C21 119.5(3) ?
C18 C17 C16 120.2(3) ?
C18 C17 H17A 119.9 ?
C16 C17 H17A 119.9 ?
C17 C18 C19 120.8(3) ?
C17 C18 H18A 119.6 ?
C19 C18 H18A 119.6 ?
C20 C19 C18 119.2(3) ?
C20 C19 H19A 120.4 ?
C18 C19 H19A 120.4 ?
C19 C20 C21 121.2(3) ?
C19 C20 H20A 119.4 ?
C21 C20 H20A 119.4 ?
C20 C21 C16 119.6(3) ?
C20 C21 H21A 120.2 ?
C16 C21 H21A 120.2 ?

loop_
_geom_bond_atom_site_label_1
_geom_bond_atom_site_label_2
_geom_bond_distance
_geom_bond_publ_flag
Br1 C3 1.911(3) yes
Cl1 C15 1.753(3) yes
N1 N2 1.382(3) yes
N1 C16 1.393(4) yes
N1 C9 1.472(4) yes
N2 C7 1.289(4) yes
C1 C6 1.391(4) yes
C1 C2 1.391(4) ?
C1 H1A 0.9300 ?
C2 C3 1.382(5) ?
C2 H2B 0.9300 ?
C3 C4 1.376(5) ?
C4 C5 1.388(4) ?
C4 H4A 0.9300 ?
C5 C6 1.400(4) ?
C5 H5A 0.9300 ?
C6 C7 1.474(4) yes
C7 C8 1.511(4) ?
C8 C9 1.540(4) ?
C8 H8A 0.9700 ?
C8 H8B 0.9700 ?
C9 C10 1.520(4) ?
C9 H9A 0.9800 ?
C10 C11 1.387(4) ?
C10 C15 1.387(4) yes
C11 C12 1.388(5) ?
C11 H11A 0.9300 ?
C12 C13 1.379(5) ?
C12 H12A 0.9300 ?
C13 C14 1.371(5) ?
C13 H13A 0.9300 ?
C14 C15 1.387(4) ?
C14 H14A 0.9300 ?
C16 C17 1.392(4) ?
C16 C21 1.407(4) ?
C17 C18 1.380(5) yes
C17 H17A 0.9300 ?
C18 C19 1.388(5) ?
C18 H18A 0.9300 ?
C19 C20 1.373(5) yes
C19 H19A 0.9300 ?
C20 C21 1.384(5) ?
C20 H20A 0.9300 ?
C21 H21A 0.9300 ?

loop_
_cod_related_entry_id
_cod_related_entry_database
_cod_related_entry_code
1 ChemSpider 3076905
